data_4504097
loop_
_publ_author_name
'Thalladi, Venkat R.'
'Dabros, Marta'
'Gehrke, Annette'
'Weiss, Hans-Christoph'
'Boese, Roland'

_publ_section_title
;
 Crystal Engineering with &#x22EE;C&#x2212;H&#x00B7;&#x00B7;&#x00B7;N and
 C&#x2212;H&#x00B7;&#x00B7;&#x00B7;N Hydrogen Bonds
;
_journal_issue 4
_journal_name_full 'Crystal Growth &amp; Design'
_journal_page_first 598
_journal_paper_doi 10.1021/cg060806w
_journal_volume 7
_journal_year 2007
_chemical_formula_moiety 'C7 H5 N'
_chemical_formula_sum 'C7 H5 N'
_chemical_formula_weight 103.12
_chemical_name_common 3-Ethynylpyridine
_chemical_name_systematic
; 
 3-Ethynylpyridine 
;
_space_group_IT_number 7
_symmetry_cell_setting monoclinic
_symmetry_space_group_name_Hall 'P -2yc'
_symmetry_space_group_name_H-M 'P 1 c 1'
_atom_sites_solution_hydrogens geom
_atom_sites_solution_primary direct
_atom_sites_solution_secondary difmap
_audit_creation_method SHELXL-97
_cell_angle_alpha 90.00
_cell_angle_beta 96.23(3)
_cell_angle_gamma 90.00
_cell_formula_units_Z 2
_cell_length_a 3.8294(12)
_cell_length_b 6.0334(17)
_cell_length_c 12.139(5)
_cell_measurement_reflns_used 50
_cell_measurement_temperature 135(2)
_cell_measurement_theta_max 12.5
_cell_measurement_theta_min 10
_cell_volume 278.81(17)
_computing_cell_refinement 'Siemens P3-PC diffractometer program'
_computing_data_collection 'Siemens P3-PC diffractometer program'
_computing_data_reduction 'Siemens XDISK'
_computing_molecular_graphics 'Bruker AXS SHELXTL Ver. 5.10'
_computing_publication_material 'Bruker AXS SHELXTL Ver. 5.10'
_computing_structure_refinement 'Bruker AXS SHELXTL Ver. 5.10'
_computing_structure_solution 'Bruker AXS SHELXTL Ver. 5.03'
_diffrn_ambient_temperature 135(2)
_diffrn_measured_fraction_theta_full 0.995
_diffrn_measured_fraction_theta_max 0.995
_diffrn_measurement_device_type 'Nicolet R3m/V four circle diffractometer'
_diffrn_measurement_method 'Wyckoff scan mode'
_diffrn_radiation_monochromator graphite
_diffrn_radiation_source 'fine-focus sealed tube'
_diffrn_radiation_type MoK\a
_diffrn_radiation_wavelength 0.71073
_diffrn_reflns_av_R_equivalents 0.1473
_diffrn_reflns_av_sigmaI/netI 0.1105
_diffrn_reflns_limit_h_max 6
_diffrn_reflns_limit_h_min -6
_diffrn_reflns_limit_k_max 9
_diffrn_reflns_limit_k_min -8
_diffrn_reflns_limit_l_max 19
_diffrn_reflns_limit_l_min -17
_diffrn_reflns_number 3484
_diffrn_reflns_theta_full 35.01
_diffrn_reflns_theta_max 35.01
_diffrn_reflns_theta_min 3.38
_diffrn_standards_decay_% 0
_diffrn_standards_interval_count 100
_diffrn_standards_number 2
_exptl_absorpt_coefficient_mu 0.074
_exptl_absorpt_correction_type none
_exptl_crystal_colour colorless
_exptl_crystal_density_diffrn 1.228
_exptl_crystal_density_method 'not measured'
_exptl_crystal_description block
_exptl_crystal_F_000 108
_exptl_crystal_size_max 0.50
_exptl_crystal_size_mid 0.48
_exptl_crystal_size_min 0.28
_refine_diff_density_max 0.822
_refine_diff_density_min -0.252
_refine_diff_density_rms 0.087
_refine_ls_abs_structure_details 'Flack H D (1983), Acta Cryst. A39, 876-881'
_refine_ls_abs_structure_Flack -2(3)
_refine_ls_extinction_method none
_refine_ls_goodness_of_fit_ref 1.043
_refine_ls_hydrogen_treatment constr
_refine_ls_matrix_type full
_refine_ls_number_parameters 73
_refine_ls_number_reflns 2034
_refine_ls_number_restraints 2
_refine_ls_restrained_S_all 1.043
_refine_ls_R_factor_all 0.0785
_refine_ls_R_factor_gt 0.0756
_refine_ls_shift/su_max 0.000
_refine_ls_shift/su_mean 0.000
_refine_ls_structure_factor_coef Fsqd
_refine_ls_weighting_details 'calc w=1/[\s^2^(Fo^2^)+(0.1419P)^2^+0.0000P] where P=(Fo^2^+2Fc^2^)/3'
_refine_ls_weighting_scheme calc
_refine_ls_wR_factor_gt 0.1910
_refine_ls_wR_factor_ref 0.1964
_reflns_number_gt 1892
_reflns_number_total 2034
_reflns_threshold_expression >2sigma(I)
_cod_data_source_file cg060806wsi20061113_031338.cif
_cod_data_source_block 2
_cod_depositor_comments
;
The following automatic conversions were performed:

'_symmetry_cell_setting' value 'Monoclinic' changed to 'monoclinic'
according to /home/saulius/struct/CIF-dictionaries/cif_core.dic
dictionary named 'cif_core.dic' version 2.4.1 from 2010-06-29.

Automatic conversion script
Id: cif_fix_values 1715 2011-07-08 13:25:40Z adriana 
;
_cod_original_cell_volume 278.80(16)
_cod_original_sg_symbol_H-M Pc
_cod_database_code 4504097

loop_
_symmetry_equiv_pos_as_xyz
'x, y, z'
'x, -y, z+1/2'

loop_
_atom_site_label
_atom_site_type_symbol
_atom_site_fract_x
_atom_site_fract_y
_atom_site_fract_z
_atom_site_U_iso_or_equiv
_atom_site_adp_type
_atom_site_occupancy
_atom_site_symmetry_multiplicity
_atom_site_calc_flag
_atom_site_refinement_flags
N1 N -0.0075(4) 0.8526(2) -0.02725(11) 0.0300(3) Uani 1 1 d .
C2 C 0.1499(3) 0.7204(2) 0.05083(11) 0.0254(3) Uani 1 1 d .
H2 H 0.2302 0.5781 0.0288 0.030 Uiso 1 1 d R
C3 C 0.2086(3) 0.7777(2) 0.16332(11) 0.0207(3) Uani 1 1 d .
C4 C 0.0950(3) 0.9865(2) 0.19461(12) 0.0248(3) Uani 1 1 d .
H4 H 0.1302 1.0326 0.2707 0.030 Uiso 1 1 d R
C5 C -0.0678(4) 1.1255(2) 0.11392(13) 0.0278(3) Uani 1 1 d .
H5 H -0.1473 1.2698 0.1334 0.033 Uiso 1 1 d R
C6 C -0.1133(4) 1.0526(2) 0.00476(13) 0.0290(3) Uani 1 1 d .
H6 H -0.2277 1.1498 -0.0505 0.035 Uiso 1 1 d R
C7 C 0.3817(3) 0.6243(3) 0.24131(12) 0.0249(3) Uani 1 1 d .
C8 C 0.5298(4) 0.4918(3) 0.30290(13) 0.0294(3) Uani 1 1 d .
H8 H 0.6999 0.4142 0.3602 0.035 Uiso 1 1 d R

loop_
_atom_site_aniso_label
_atom_site_aniso_U_11
_atom_site_aniso_U_22
_atom_site_aniso_U_33
_atom_site_aniso_U_23
_atom_site_aniso_U_13
_atom_site_aniso_U_12
N1 0.0416(7) 0.0223(5) 0.0253(5) 0.0011(5) 0.0000(5) -0.0002(5)
C2 0.0340(7) 0.0178(5) 0.0240(6) -0.0019(5) 0.0021(5) -0.0010(5)
C3 0.0237(5) 0.0159(4) 0.0227(5) 0.0006(4) 0.0038(4) -0.0023(4)
C4 0.0314(6) 0.0185(5) 0.0251(6) -0.0024(5) 0.0055(5) -0.0023(5)
C5 0.0326(7) 0.0169(5) 0.0348(7) -0.0001(5) 0.0077(5) 0.0006(5)
C6 0.0343(6) 0.0208(6) 0.0310(7) 0.0059(5) -0.0006(5) 0.0004(5)
C7 0.0272(5) 0.0217(5) 0.0260(6) -0.0005(4) 0.0036(4) -0.0033(4)
C8 0.0342(6) 0.0252(6) 0.0282(7) 0.0011(5) 0.0003(5) -0.0007(5)

loop_
_atom_type_symbol
_atom_type_description
_atom_type_scat_dispersion_real
_atom_type_scat_dispersion_imag
_atom_type_scat_source
C C 0.0033 0.0016 'International Tables Vol C Tables 4.2.6.8 and 6.1.1.4'
H H 0.0000 0.0000 'International Tables Vol C Tables 4.2.6.8 and 6.1.1.4'
N N 0.0061 0.0033 'International Tables Vol C Tables 4.2.6.8 and 6.1.1.4'

loop_
_geom_angle_atom_site_label_1
_geom_angle_atom_site_label_2
_geom_angle_atom_site_label_3
_geom_angle
C2 N1 C6 117.34(13)
N1 C2 C3 123.89(13)
N1 C2 H2 118.1
C3 C2 H2 118.0
C4 C3 C2 117.69(11)
C4 C3 C7 122.49(12)
C2 C3 C7 119.83(12)
C5 C4 C3 118.86(12)
C5 C4 H4 120.7
C3 C4 H4 120.5
C4 C5 C6 118.87(13)
C4 C5 H5 120.4
C6 C5 H5 120.8
N1 C6 C5 123.35(13)
N1 C6 H6 118.4
C5 C6 H6 118.2
C8 C7 C3 177.43(16)
C7 C8 H8 164.5

loop_
_geom_bond_atom_site_label_1
_geom_bond_atom_site_label_2
_geom_bond_distance
N1 C2 1.3314(19)
N1 C6 1.344(2)
C2 C3 1.4028(17)
C2 H2 0.9600
C3 C4 1.3985(19)
C3 C7 1.434(2)
C4 C5 1.385(2)
C4 H4 0.9600
C5 C6 1.389(2)
C5 H5 0.9600
C6 H6 0.9600
C7 C8 1.195(2)
C8 H8 1.0145

loop_
_cod_related_entry_id
_cod_related_entry_database
_cod_related_entry_code
1 ChemSpider 161680
